data_7002083
loop_
_publ_author_name
'Schaub, Thomas'
'Backes, Marc'
'Plietzsch, Oliver'
'Radius, Udo'

_publ_section_title
;
 Facile C--S, S--H, and S--S bond cleavage using a nickel(0) NHC
 complex
;
_journal_issue 35
_journal_name_full 'Dalton Transactions'
_journal_page_first 7071
_journal_paper_doi 10.1039/b907124p
_journal_year 2009
_chemical_formula_sum 'C22 H42 N4 Ni S'
_chemical_formula_weight 453.37
_chemical_name_common (iPr2Im)2(H)(StBu)Ni(ii)
_chemical_name_systematic
;
(iPr2Im)2(H)(StBu)Ni(II)
;
_space_group_IT_number 2
_symmetry_cell_setting triclinic
_symmetry_space_group_name_Hall '-P 1'
_symmetry_space_group_name_H-M 'P -1'
_atom_sites_solution_hydrogens geom
_atom_sites_solution_primary direct
_atom_sites_solution_secondary difmap
_cell_angle_alpha 95.40(3)
_cell_angle_beta 91.24(3)
_cell_angle_gamma 109.25(3)
_cell_formula_units_Z 2
_cell_length_a 8.7691(18)
_cell_length_b 9.2488(18)
_cell_length_c 17.285(4)
_cell_measurement_reflns_used 5688
_cell_measurement_temperature 203(2)
_cell_measurement_theta_max 25.9
_cell_measurement_theta_min 2.4
_cell_volume 1315.6(5)
_computing_cell_refinement 'STOE X-AREA'
_computing_data_collection 'STOE X-AREA'
_computing_data_reduction 'STOE X-RED'
_computing_molecular_graphics 'SHELXL-97 (Sheldrick, 1997)'
_computing_publication_material 'SHELXL-97 (Sheldrick, 1997)'
_computing_structure_refinement 'SHELXL-97 (Sheldrick, 1997)'
_computing_structure_solution 'SHELXS-97 (Sheldrick, 1990)'
_diffrn_ambient_temperature 203(2)
_diffrn_detector_area_resol_mean 6.67
_diffrn_measured_fraction_theta_full 0.938
_diffrn_measured_fraction_theta_max 0.917
_diffrn_measurement_device_type 'STOE IPDS 1'
_diffrn_measurement_method rotation
_diffrn_radiation_monochromator graphite
_diffrn_radiation_source 'fine-focus sealed tube'
_diffrn_radiation_type MoK\a
_diffrn_radiation_wavelength 0.71073
_diffrn_reflns_av_R_equivalents 0.0558
_diffrn_reflns_av_sigmaI/netI 0.0712
_diffrn_reflns_limit_h_max 10
_diffrn_reflns_limit_h_min -10
_diffrn_reflns_limit_k_max 11
_diffrn_reflns_limit_k_min -10
_diffrn_reflns_limit_l_max 19
_diffrn_reflns_limit_l_min -20
_diffrn_reflns_number 8073
_diffrn_reflns_theta_full 25.00
_diffrn_reflns_theta_max 26.03
_diffrn_reflns_theta_min 2.35
_exptl_absorpt_coefficient_mu 0.830
_exptl_absorpt_correction_type none
_exptl_crystal_colour red
_exptl_crystal_density_diffrn 1.145
_exptl_crystal_density_method 'not measured'
_exptl_crystal_description rod
_exptl_crystal_F_000 492
_exptl_crystal_size_max 0.40
_exptl_crystal_size_mid 0.15
_exptl_crystal_size_min 0.15
_refine_diff_density_max 0.416
_refine_diff_density_min -0.427
_refine_diff_density_rms 0.081
_refine_ls_extinction_method none
_refine_ls_goodness_of_fit_ref 1.009
_refine_ls_hydrogen_treatment mixed
_refine_ls_matrix_type full
_refine_ls_number_parameters 257
_refine_ls_number_reflns 4755
_refine_ls_number_restraints 0
_refine_ls_restrained_S_all 1.009
_refine_ls_R_factor_all 0.0707
_refine_ls_R_factor_gt 0.0431
_refine_ls_shift/su_max 0.001
_refine_ls_shift/su_mean 0.000
_refine_ls_structure_factor_coef Fsqd
_refine_ls_weighting_details 'calc w=1/[\s^2^(Fo^2^)+(0.0633P)^2^+0.0000P] where P=(Fo^2^+2Fc^2^)/3'
_refine_ls_weighting_scheme calc
_refine_ls_wR_factor_gt 0.0976
_refine_ls_wR_factor_ref 0.1163
_reflns_number_gt 3420
_reflns_number_total 4755
_reflns_threshold_expression >2sigma(I)
_cod_data_source_file b907124p.txt
_cod_data_source_block compound8
_cod_original_cell_volume 1315.5(5)
_cod_original_sg_symbol_H-M P-1
_cod_database_code 7002083

loop_
_symmetry_equiv_pos_as_xyz
'x, y, z'
'-x, -y, -z'

loop_
_atom_site_label
_atom_site_type_symbol
_atom_site_fract_x
_atom_site_fract_y
_atom_site_fract_z
_atom_site_U_iso_or_equiv
_atom_site_adp_type
_atom_site_occupancy
_atom_site_symmetry_multiplicity
_atom_site_calc_flag
_atom_site_refinement_flags
_atom_site_disorder_assembly
_atom_site_disorder_group
S1 S 0.43071(10) 1.06634(9) 0.77578(7) 0.0434(3) Uani 1 1 d . . .
Ni1 Ni 0.53653(4) 0.88117(4) 0.74649(3) 0.02269(13) Uani 1 1 d . . .
H1 H 0.594(5) 0.755(5) 0.729(3) 0.057(12) Uiso 1 1 d . . .
N1 N 0.8875(3) 1.0105(3) 0.75919(17) 0.0285(6) Uani 1 1 d . . .
N2 N 0.7966(3) 0.9996(3) 0.64198(17) 0.0313(6) Uani 1 1 d . . .
N3 N 0.2224(3) 0.6345(3) 0.72904(17) 0.0305(6) Uani 1 1 d . . .
N4 N 0.3076(3) 0.6952(3) 0.84794(18) 0.0311(6) Uani 1 1 d . . .
C1 C 0.7474(3) 0.9740(3) 0.7151(2) 0.0255(7) Uani 1 1 d . . .
C2 C 1.0210(4) 1.0538(4) 0.7138(2) 0.0378(9) Uani 1 1 d . . .
H2A H 1.1302 1.0819 0.7312 0.045 Uiso 1 1 calc R . .
C3 C 0.9645(4) 1.0478(4) 0.6408(2) 0.0423(9) Uani 1 1 d . . .
H3A H 1.0262 1.0715 0.5971 0.051 Uiso 1 1 calc R . .
C4 C 0.6860(4) 0.9548(5) 0.5734(2) 0.0426(9) Uani 1 1 d . . .
H4A H 0.5775 0.9507 0.5901 0.051 Uiso 1 1 calc R . .
C5 C 0.7355(6) 1.0707(6) 0.5149(3) 0.0611(12) Uani 1 1 d . . .
H5A H 0.7404 1.1712 0.5391 0.092 Uiso 1 1 calc R . .
H5B H 0.6568 1.0398 0.4710 0.092 Uiso 1 1 calc R . .
H5C H 0.8410 1.0757 0.4971 0.092 Uiso 1 1 calc R . .
C6 C 0.6742(6) 0.7938(6) 0.5375(3) 0.0662(14) Uani 1 1 d . . .
H6A H 0.6415 0.7218 0.5763 0.099 Uiso 1 1 calc R . .
H6B H 0.7787 0.7954 0.5195 0.099 Uiso 1 1 calc R . .
H6C H 0.5947 0.7618 0.4938 0.099 Uiso 1 1 calc R . .
C7 C 0.8931(4) 0.9863(4) 0.8413(2) 0.0356(8) Uani 1 1 d . . .
H7A H 0.7876 0.9820 0.8622 0.043 Uiso 1 1 calc R . .
C8 C 0.9159(6) 0.8303(5) 0.8484(3) 0.0646(14) Uani 1 1 d . . .
H8A H 0.8298 0.7494 0.8181 0.097 Uiso 1 1 calc R . .
H8B H 0.9129 0.8105 0.9026 0.097 Uiso 1 1 calc R . .
H8C H 1.0195 0.8324 0.8290 0.097 Uiso 1 1 calc R . .
C9 C 1.0240(5) 1.1188(5) 0.8876(3) 0.0473(10) Uani 1 1 d . . .
H9A H 1.0038 1.2144 0.8822 0.071 Uiso 1 1 calc R . .
H9B H 1.1287 1.1252 0.8682 0.071 Uiso 1 1 calc R . .
H9C H 1.0232 1.1013 0.9421 0.071 Uiso 1 1 calc R . .
C10 C 0.3459(4) 0.7342(3) 0.7760(2) 0.0259(7) Uani 1 1 d . . .
C11 C 0.1124(4) 0.5335(4) 0.7722(2) 0.0385(9) Uani 1 1 d . . .
H11A H 0.0184 0.4531 0.7527 0.046 Uiso 1 1 calc R . .
C12 C 0.1649(4) 0.5717(4) 0.8459(2) 0.0395(9) Uani 1 1 d . . .
H12A H 0.1149 0.5243 0.8888 0.047 Uiso 1 1 calc R . .
C13 C 0.4042(4) 0.7770(4) 0.9186(2) 0.0369(8) Uani 1 1 d . . .
H13A H 0.4933 0.8653 0.9030 0.044 Uiso 1 1 calc R . .
C14 C 0.4803(6) 0.6734(6) 0.9572(3) 0.0648(13) Uani 1 1 d . . .
H14A H 0.5438 0.6360 0.9201 0.097 Uiso 1 1 calc R . .
H14B H 0.3956 0.5867 0.9741 0.097 Uiso 1 1 calc R . .
H14C H 0.5497 0.7316 1.0018 0.097 Uiso 1 1 calc R . .
C15 C 0.3033(5) 0.8417(5) 0.9741(3) 0.0522(11) Uani 1 1 d . . .
H15A H 0.2588 0.9078 0.9474 0.078 Uiso 1 1 calc R . .
H15B H 0.3713 0.9008 1.0189 0.078 Uiso 1 1 calc R . .
H15C H 0.2158 0.7574 0.9911 0.078 Uiso 1 1 calc R . .
C16 C 0.2109(4) 0.6351(4) 0.6445(2) 0.0423(9) Uani 1 1 d . . .
H16A H 0.2940 0.7305 0.6316 0.051 Uiso 1 1 calc R . .
C17 C 0.2507(7) 0.4999(6) 0.6039(3) 0.0756(16) Uani 1 1 d . . .
H17A H 0.3566 0.5028 0.6230 0.113 Uiso 1 1 calc R . .
H17B H 0.2508 0.5065 0.5482 0.113 Uiso 1 1 calc R . .
H17C H 0.1701 0.4043 0.6146 0.113 Uiso 1 1 calc R . .
C18 C 0.0461(6) 0.6422(6) 0.6183(3) 0.0670(14) Uani 1 1 d . . .
H18A H 0.0287 0.7309 0.6463 0.101 Uiso 1 1 calc R . .
H18B H -0.0383 0.5490 0.6290 0.101 Uiso 1 1 calc R . .
H18C H 0.0434 0.6513 0.5629 0.101 Uiso 1 1 calc R . .
C19 C 0.5511(4) 1.2685(4) 0.7655(2) 0.0319(8) Uani 1 1 d . . .
C20 C 0.6055(7) 1.2919(5) 0.6849(3) 0.0708(15) Uani 1 1 d . . .
H20A H 0.6679 1.3995 0.6827 0.106 Uiso 1 1 calc R . .
H20B H 0.5117 1.2625 0.6486 0.106 Uiso 1 1 calc R . .
H20C H 0.6720 1.2289 0.6711 0.106 Uiso 1 1 calc R . .
C21 C 0.6978(5) 1.3211(5) 0.8209(3) 0.0561(12) Uani 1 1 d . . .
H21A H 0.7603 1.4272 0.8148 0.084 Uiso 1 1 calc R . .
H21B H 0.7637 1.2564 0.8098 0.084 Uiso 1 1 calc R . .
H21C H 0.6641 1.3138 0.8739 0.084 Uiso 1 1 calc R . .
C22 C 0.4434(5) 1.3645(4) 0.7892(3) 0.0556(12) Uani 1 1 d . . .
H22A H 0.5014 1.4722 0.7846 0.083 Uiso 1 1 calc R . .
H22B H 0.4150 1.3518 0.8427 0.083 Uiso 1 1 calc R . .
H22C H 0.3457 1.3301 0.7554 0.083 Uiso 1 1 calc R . .

loop_
_atom_site_aniso_label
_atom_site_aniso_U_11
_atom_site_aniso_U_22
_atom_site_aniso_U_33
_atom_site_aniso_U_23
_atom_site_aniso_U_13
_atom_site_aniso_U_12
S1 0.0212(4) 0.0223(4) 0.0876(8) 0.0085(4) 0.0120(4) 0.0072(3)
Ni1 0.01889(19) 0.0210(2) 0.0274(3) 0.00364(14) 0.00213(14) 0.00519(14)
N1 0.0205(12) 0.0297(14) 0.0342(18) 0.0042(11) 0.0001(11) 0.0067(10)
N2 0.0262(13) 0.0409(16) 0.0287(19) 0.0039(12) 0.0082(11) 0.0130(12)
N3 0.0261(13) 0.0268(14) 0.0333(19) 0.0029(11) 0.0015(11) 0.0019(11)
N4 0.0319(14) 0.0257(14) 0.0330(19) 0.0055(11) 0.0062(12) 0.0051(11)
C1 0.0242(15) 0.0225(15) 0.032(2) 0.0028(13) 0.0030(13) 0.0105(12)
C2 0.0185(15) 0.048(2) 0.045(3) 0.0034(17) 0.0071(15) 0.0089(14)
C3 0.0268(17) 0.055(2) 0.042(3) 0.0060(18) 0.0163(16) 0.0076(16)
C4 0.0384(19) 0.070(3) 0.025(2) 0.0062(18) 0.0033(15) 0.0244(18)
C5 0.064(3) 0.095(4) 0.037(3) 0.023(2) 0.014(2) 0.039(3)
C6 0.081(3) 0.070(3) 0.037(3) -0.010(2) -0.006(2) 0.016(3)
C7 0.0313(17) 0.0400(19) 0.034(2) 0.0057(15) -0.0025(14) 0.0089(14)
C8 0.077(3) 0.048(3) 0.064(3) 0.012(2) -0.021(3) 0.016(2)
C9 0.042(2) 0.056(2) 0.039(3) -0.0021(18) -0.0072(17) 0.0132(18)
C10 0.0259(15) 0.0224(15) 0.031(2) 0.0024(13) 0.0024(13) 0.0098(12)
C11 0.0276(17) 0.0283(17) 0.052(3) 0.0055(16) 0.0090(16) -0.0019(13)
C12 0.0385(19) 0.0290(18) 0.047(3) 0.0108(16) 0.0170(17) 0.0027(14)
C13 0.0382(18) 0.0375(19) 0.031(2) 0.0022(15) 0.0013(15) 0.0082(15)
C14 0.083(3) 0.074(3) 0.048(3) 0.002(2) -0.009(2) 0.043(3)
C15 0.062(3) 0.052(2) 0.044(3) -0.0050(19) 0.006(2) 0.023(2)
C16 0.0401(19) 0.037(2) 0.038(3) 0.0015(16) -0.0058(16) -0.0014(15)
C17 0.101(4) 0.079(4) 0.045(3) -0.015(3) 0.006(3) 0.034(3)
C18 0.058(3) 0.075(3) 0.066(4) 0.017(3) -0.015(2) 0.018(2)
C19 0.0323(17) 0.0223(16) 0.042(2) 0.0093(14) 0.0055(15) 0.0089(13)
C20 0.119(4) 0.046(3) 0.053(4) 0.017(2) 0.020(3) 0.032(3)
C21 0.045(2) 0.040(2) 0.077(4) 0.007(2) -0.004(2) 0.0062(18)
C22 0.043(2) 0.0276(19) 0.101(4) 0.008(2) 0.017(2) 0.0176(16)

loop_
_atom_type_symbol
_atom_type_description
_atom_type_scat_dispersion_real
_atom_type_scat_dispersion_imag
_atom_type_scat_source
C C 0.0033 0.0016 'International Tables Vol C Tables 4.2.6.8 and 6.1.1.4'
H H 0.0000 0.0000 'International Tables Vol C Tables 4.2.6.8 and 6.1.1.4'
N N 0.0061 0.0033 'International Tables Vol C Tables 4.2.6.8 and 6.1.1.4'
S S 0.1246 0.1234 'International Tables Vol C Tables 4.2.6.8 and 6.1.1.4'
Ni Ni 0.3393 1.1124 'International Tables Vol C Tables 4.2.6.8 and 6.1.1.4'

loop_
_geom_angle_atom_site_label_1
_geom_angle_atom_site_label_2
_geom_angle_atom_site_label_3
_geom_angle
_geom_angle_site_symmetry_1
_geom_angle_site_symmetry_3
_geom_angle_publ_flag
C19 S1 Ni1 119.63(12) . . ?
C1 Ni1 C10 162.23(12) . . ?
C1 Ni1 S1 107.89(10) . . ?
C10 Ni1 S1 89.74(10) . . ?
C1 Ni1 H1 75.8(16) . . ?
C10 Ni1 H1 86.6(17) . . ?
S1 Ni1 H1 176.3(17) . . ?
C1 N1 C2 111.1(3) . . ?
C1 N1 C7 123.2(3) . . ?
C2 N1 C7 125.2(3) . . ?
C1 N2 C3 111.1(3) . . ?
C1 N2 C4 123.0(3) . . ?
C3 N2 C4 125.0(3) . . ?
C10 N3 C11 110.7(3) . . ?
C10 N3 C16 123.6(3) . . ?
C11 N3 C16 125.7(3) . . ?
C10 N4 C12 111.4(3) . . ?
C10 N4 C13 123.4(3) . . ?
C12 N4 C13 125.2(3) . . ?
N1 C1 N2 104.0(3) . . ?
N1 C1 Ni1 126.9(3) . . ?
N2 C1 Ni1 128.5(2) . . ?
C3 C2 N1 107.0(3) . . ?
C3 C2 H2A 126.5 . . ?
N1 C2 H2A 126.5 . . ?
C2 C3 N2 106.8(3) . . ?
C2 C3 H3A 126.6 . . ?
N2 C3 H3A 126.6 . . ?
N2 C4 C5 111.6(3) . . ?
N2 C4 C6 109.9(3) . . ?
C5 C4 C6 111.4(4) . . ?
N2 C4 H4A 107.9 . . ?
C5 C4 H4A 107.9 . . ?
C6 C4 H4A 107.9 . . ?
C4 C5 H5A 109.5 . . ?
C4 C5 H5B 109.5 . . ?
H5A C5 H5B 109.5 . . ?
C4 C5 H5C 109.5 . . ?
H5A C5 H5C 109.5 . . ?
H5B C5 H5C 109.5 . . ?
C4 C6 H6A 109.5 . . ?
C4 C6 H6B 109.5 . . ?
H6A C6 H6B 109.5 . . ?
C4 C6 H6C 109.5 . . ?
H6A C6 H6C 109.5 . . ?
H6B C6 H6C 109.5 . . ?
N1 C7 C9 111.1(3) . . ?
N1 C7 C8 109.0(3) . . ?
C9 C7 C8 112.3(3) . . ?
N1 C7 H7A 108.1 . . ?
C9 C7 H7A 108.1 . . ?
C8 C7 H7A 108.1 . . ?
C7 C8 H8A 109.5 . . ?
C7 C8 H8B 109.5 . . ?
H8A C8 H8B 109.5 . . ?
C7 C8 H8C 109.5 . . ?
H8A C8 H8C 109.5 . . ?
H8B C8 H8C 109.5 . . ?
C7 C9 H9A 109.5 . . ?
C7 C9 H9B 109.5 . . ?
H9A C9 H9B 109.5 . . ?
C7 C9 H9C 109.5 . . ?
H9A C9 H9C 109.5 . . ?
H9B C9 H9C 109.5 . . ?
N4 C10 N3 103.9(3) . . ?
N4 C10 Ni1 127.9(2) . . ?
N3 C10 Ni1 128.0(3) . . ?
C12 C11 N3 107.0(3) . . ?
C12 C11 H11A 126.5 . . ?
N3 C11 H11A 126.5 . . ?
C11 C12 N4 106.9(3) . . ?
C11 C12 H12A 126.5 . . ?
N4 C12 H12A 126.5 . . ?
N4 C13 C14 110.7(3) . . ?
N4 C13 C15 110.8(3) . . ?
C14 C13 C15 112.4(4) . . ?
N4 C13 H13A 107.6 . . ?
C14 C13 H13A 107.6 . . ?
C15 C13 H13A 107.6 . . ?
C13 C14 H14A 109.5 . . ?
C13 C14 H14B 109.5 . . ?
H14A C14 H14B 109.5 . . ?
C13 C14 H14C 109.5 . . ?
H14A C14 H14C 109.5 . . ?
H14B C14 H14C 109.5 . . ?
C13 C15 H15A 109.5 . . ?
C13 C15 H15B 109.5 . . ?
H15A C15 H15B 109.5 . . ?
C13 C15 H15C 109.5 . . ?
H15A C15 H15C 109.5 . . ?
H15B C15 H15C 109.5 . . ?
N3 C16 C17 110.5(4) . . ?
N3 C16 C18 110.3(4) . . ?
C17 C16 C18 113.8(4) . . ?
N3 C16 H16A 107.3 . . ?
C17 C16 H16A 107.3 . . ?
C18 C16 H16A 107.3 . . ?
C16 C17 H17A 109.5 . . ?
C16 C17 H17B 109.5 . . ?
H17A C17 H17B 109.5 . . ?
C16 C17 H17C 109.5 . . ?
H17A C17 H17C 109.5 . . ?
H17B C17 H17C 109.5 . . ?
C16 C18 H18A 109.5 . . ?
C16 C18 H18B 109.5 . . ?
H18A C18 H18B 109.5 . . ?
C16 C18 H18C 109.5 . . ?
H18A C18 H18C 109.5 . . ?
H18B C18 H18C 109.5 . . ?
C20 C19 C21 108.5(4) . . ?
C20 C19 C22 111.1(4) . . ?
C21 C19 C22 107.9(3) . . ?
C20 C19 S1 112.8(3) . . ?
C21 C19 S1 110.2(3) . . ?
C22 C19 S1 106.3(2) . . ?
C19 C20 H20A 109.5 . . ?
C19 C20 H20B 109.5 . . ?
H20A C20 H20B 109.5 . . ?
C19 C20 H20C 109.5 . . ?
H20A C20 H20C 109.5 . . ?
H20B C20 H20C 109.5 . . ?
C19 C21 H21A 109.5 . . ?
C19 C21 H21B 109.5 . . ?
H21A C21 H21B 109.5 . . ?
C19 C21 H21C 109.5 . . ?
H21A C21 H21C 109.5 . . ?
H21B C21 H21C 109.5 . . ?
C19 C22 H22A 109.5 . . ?
C19 C22 H22B 109.5 . . ?
H22A C22 H22B 109.5 . . ?
C19 C22 H22C 109.5 . . ?
H22A C22 H22C 109.5 . . ?
H22B C22 H22C 109.5 . . ?

loop_
_geom_bond_atom_site_label_1
_geom_bond_atom_site_label_2
_geom_bond_distance
_geom_bond_site_symmetry_2
_geom_bond_publ_flag
S1 C19 1.847(3) . ?
S1 Ni1 2.2260(11) . ?
Ni1 C1 1.880(3) . ?
Ni1 C10 1.890(3) . ?
Ni1 H1 1.43(4) . ?
N1 C1 1.358(4) . ?
N1 C2 1.392(4) . ?
N1 C7 1.460(5) . ?
N2 C1 1.360(5) . ?
N2 C3 1.391(4) . ?
N2 C4 1.453(5) . ?
N3 C10 1.358(4) . ?
N3 C11 1.389(4) . ?
N3 C16 1.462(5) . ?
N4 C10 1.347(5) . ?
N4 C12 1.385(4) . ?
N4 C13 1.463(5) . ?
C2 C3 1.334(6) . ?
C2 H2A 0.9400 . ?
C3 H3A 0.9400 . ?
C4 C5 1.508(6) . ?
C4 C6 1.528(6) . ?
C4 H4A 0.9900 . ?
C5 H5A 0.9700 . ?
C5 H5B 0.9700 . ?
C5 H5C 0.9700 . ?
C6 H6A 0.9700 . ?
C6 H6B 0.9700 . ?
C6 H6C 0.9700 . ?
C7 C9 1.519(5) . ?
C7 C8 1.536(6) . ?
C7 H7A 0.9900 . ?
C8 H8A 0.9700 . ?
C8 H8B 0.9700 . ?
C8 H8C 0.9700 . ?
C9 H9A 0.9700 . ?
C9 H9B 0.9700 . ?
C9 H9C 0.9700 . ?
C11 C12 1.319(6) . ?
C11 H11A 0.9400 . ?
C12 H12A 0.9400 . ?
C13 C14 1.526(6) . ?
C13 C15 1.529(5) . ?
C13 H13A 0.9900 . ?
C14 H14A 0.9700 . ?
C14 H14B 0.9700 . ?
C14 H14C 0.9700 . ?
C15 H15A 0.9700 . ?
C15 H15B 0.9700 . ?
C15 H15C 0.9700 . ?
C16 C17 1.520(6) . ?
C16 C18 1.529(6) . ?
C16 H16A 0.9900 . ?
C17 H17A 0.9700 . ?
C17 H17B 0.9700 . ?
C17 H17C 0.9700 . ?
C18 H18A 0.9700 . ?
C18 H18B 0.9700 . ?
C18 H18C 0.9700 . ?
C19 C20 1.494(6) . ?
C19 C21 1.502(5) . ?
C19 C22 1.532(5) . ?
C20 H20A 0.9700 . ?
C20 H20B 0.9700 . ?
C20 H20C 0.9700 . ?
C21 H21A 0.9700 . ?
C21 H21B 0.9700 . ?
C21 H21C 0.9700 . ?
C22 H22A 0.9700 . ?
C22 H22B 0.9700 . ?
C22 H22C 0.9700 . ?
